data_4110593
loop_
_publ_author_name
'Simon K. Brayshaw'
'Michael J. Ingleson'
'Jennifer C. Green'
'J. Scott McIndoe'
'Paul R. Raithby'
'Gabriele Kociok-K\"ohn'
'Andrew S. Weller'

_publ_contact_author_address
;Department of Chemistry
University of Bath
Bath, BA2 7AY
United Kingdom
;
_publ_contact_author_email a.s.weller@bath.ac.uk
_publ_contact_author_fax '44 1225 82 6231'
_publ_contact_author_name 'Andrew S.Weller'
_publ_contact_author_phone '44 1225 38 3394'
_publ_section_title
;
 High Hydride Count Rhodium Octahedra, [Rh6(PR3)6H12][BArF4]2: Synthesis,
 Structures, and Reversible Hydrogen Uptake under Mild Conditions
;
_journal_name_full 'Journal of the American Chemical Society'
_journal_page_first 6247
_journal_page_last 6263
_journal_paper_doi 10.1021/ja0604663
_journal_volume 128
_journal_year 2006
_chemical_formula_sum 'C50 H47 B F25 P2 Rh'
_chemical_formula_weight 1298.54
_chemical_name_common 'Compound 5'
_chemical_name_systematic
;
 ?
;
_space_group_IT_number 14
_symmetry_cell_setting monoclinic
_symmetry_space_group_name_Hall '-P 2ybc'
_symmetry_space_group_name_H-M 'P 1 21/c 1'
_atom_sites_solution_hydrogens geom
_atom_sites_solution_primary direct
_atom_sites_solution_secondary difmap
_audit_creation_method SHELXL-97
_cell_angle_alpha 90.00
_cell_angle_beta 109.9230(10)
_cell_angle_gamma 90.00
_cell_formula_units_Z 4
_cell_length_a 16.8930(2)
_cell_length_b 16.8620(2)
_cell_length_c 20.1470(2)
_cell_measurement_temperature 150(2)
_cell_volume 5395.41(11)
_computing_structure_refinement 'SHELXL-97 (Sheldrick, 1997)'
_diffrn_ambient_temperature 150(2)
_diffrn_measured_fraction_theta_full 0.996
_diffrn_measured_fraction_theta_max 0.996
_diffrn_radiation_monochromator graphite
_diffrn_radiation_source 'fine-focus sealed tube'
_diffrn_radiation_type MoK\a
_diffrn_radiation_wavelength 0.71073
_diffrn_reflns_av_R_equivalents 0.0428
_diffrn_reflns_av_sigmaI/netI 0.0371
_diffrn_reflns_limit_h_max 21
_diffrn_reflns_limit_h_min -21
_diffrn_reflns_limit_k_max 21
_diffrn_reflns_limit_k_min -21
_diffrn_reflns_limit_l_max 26
_diffrn_reflns_limit_l_min -25
_diffrn_reflns_number 68282
_diffrn_reflns_theta_full 27.49
_diffrn_reflns_theta_max 27.49
_diffrn_reflns_theta_min 3.78
_exptl_absorpt_coefficient_mu 0.497
_exptl_absorpt_correction_T_max 0.8858
_exptl_absorpt_correction_T_min 0.7891
_exptl_crystal_density_diffrn 1.599
_exptl_crystal_F_000 2608
_exptl_crystal_size_max 0.50
_exptl_crystal_size_mid 0.30
_exptl_crystal_size_min 0.25
_refine_diff_density_max 0.680
_refine_diff_density_min -0.691
_refine_diff_density_rms 0.071
_refine_ls_extinction_method none
_refine_ls_goodness_of_fit_ref 1.024
_refine_ls_hydrogen_treatment mixed
_refine_ls_matrix_type full
_refine_ls_number_parameters 793
_refine_ls_number_reflns 12293
_refine_ls_number_restraints 0
_refine_ls_restrained_S_all 1.024
_refine_ls_R_factor_all 0.0549
_refine_ls_R_factor_gt 0.0348
_refine_ls_shift/su_max 0.001
_refine_ls_shift/su_mean 0.000
_refine_ls_structure_factor_coef Fsqd
_refine_ls_weighting_details 'calc w=1/[\s^2^(Fo^2^)+(0.0427P)^2^+3.5859P] where P=(Fo^2^+2Fc^2^)/3'
_refine_ls_weighting_scheme calc
_refine_ls_wR_factor_gt 0.0810
_refine_ls_wR_factor_ref 0.0904
_reflns_number_gt 9482
_reflns_number_total 12293
_reflns_threshold_expression >2sigma(I)
_cod_data_source_file ja0604663si20060201_035932_4.cif
_cod_data_source_block h05asw8
_cod_original_cell_volume 5395.40(11)
_cod_database_code 4110593

loop_
_symmetry_equiv_pos_as_xyz
'x, y, z'
'-x, y+1/2, -z+1/2'
'-x, -y, -z'
'x, -y-1/2, z-1/2'

loop_
_atom_site_label
_atom_site_type_symbol
_atom_site_fract_x
_atom_site_fract_y
_atom_site_fract_z
_atom_site_U_iso_or_equiv
_atom_site_adp_type
_atom_site_occupancy
_atom_site_symmetry_multiplicity
_atom_site_calc_flag
_atom_site_refinement_flags
_atom_site_disorder_assembly
_atom_site_disorder_group
Rh Rh -0.139011(10) -0.233213(10) 0.043368(8) 0.02245(6) Uani 1 1 d . A .
P1 P -0.25081(3) -0.31306(3) -0.00644(3) 0.02389(12) Uani 1 1 d . . .
P2 P -0.22028(3) -0.13490(3) 0.06018(3) 0.02372(12) Uani 1 1 d . . .
C1 C -0.03209(15) -0.32611(16) 0.07781(14) 0.0369(6) Uani 1 1 d . . .
C2 C -0.03901(14) -0.30019(16) 0.00986(13) 0.0356(6) Uani 1 1 d . A .
H2 H -0.0513 -0.3373 -0.0278 0.043 Uiso 1 1 calc R . .
C3 C -0.02807(15) -0.22068(16) -0.00280(14) 0.0388(6) Uani 1 1 d . . .
H3 H -0.0297 -0.2031 -0.0480 0.047 Uiso 1 1 calc R A .
C4 C -0.01463(16) -0.16780(19) 0.05276(17) 0.0437(7) Uani 1 1 d . A .
C5 C -0.00830(15) -0.19382(19) 0.12061(15) 0.0449(7) Uani 1 1 d . . .
H5 H 0.0004 -0.1564 0.1577 0.054 Uiso 1 1 calc R A .
C6 C -0.01468(16) -0.2737(2) 0.13375(16) 0.0437(7) Uani 1 1 d . A .
C7 C -0.28223(16) -0.37335(15) 0.05579(13) 0.0348(5) Uani 1 1 d . . .
H7A H -0.3080 -0.3384 0.0823 0.042 Uiso 1 1 calc R . .
H7B H -0.3257 -0.4117 0.0289 0.042 Uiso 1 1 calc R . .
C8 C -0.20968(19) -0.41888(18) 0.10828(14) 0.0483(7) Uani 1 1 d . . .
H8A H -0.2308 -0.4496 0.1400 0.072 Uiso 1 1 calc R . .
H8B H -0.1668 -0.3814 0.1360 0.072 Uiso 1 1 calc R . .
H8C H -0.1848 -0.4549 0.0826 0.072 Uiso 1 1 calc R . .
C9 C -0.22635(15) -0.38684(14) -0.06357(12) 0.0301(5) Uani 1 1 d . . .
H9A H -0.1722 -0.4128 -0.0371 0.036 Uiso 1 1 calc R . .
H9B H -0.2707 -0.4281 -0.0762 0.036 Uiso 1 1 calc R . .
F1 F -0.0375(2) -0.4046(2) 0.0857(2) 0.0617(9) Uani 0.50 1 d P A 1
F1A F 0.0010(5) -0.0895(4) 0.0469(5) 0.056(2) Uani 0.40 1 d P A 2
F1B F 0.0011(14) -0.2876(17) 0.2028(11) 0.069(8) Uani 0.10 1 d P A 3
H1A H -0.002(4) -0.112(4) 0.046(3) 0.003(15) Uiso 0.60 1 d P . .
H1B H -0.010(3) -0.288(3) 0.176(2) 0.043(15) Uiso 0.90 1 d P . .
C10 C -0.22019(16) -0.35087(16) -0.13099(12) 0.0358(6) Uani 1 1 d . . .
H10A H -0.2073 -0.3927 -0.1595 0.054 Uiso 1 1 calc R . .
H10B H -0.1754 -0.3109 -0.1189 0.054 Uiso 1 1 calc R . .
H10C H -0.2739 -0.3259 -0.1579 0.054 Uiso 1 1 calc R . .
C11 C -0.35211(14) -0.27449(15) -0.06441(12) 0.0315(5) Uani 1 1 d . . .
H11A H -0.3754 -0.2397 -0.0360 0.038 Uiso 1 1 calc R . .
H11B H -0.3416 -0.2410 -0.1009 0.038 Uiso 1 1 calc R . .
C12 C -0.41901(16) -0.33580(18) -0.10166(15) 0.0468(7) Uani 1 1 d . . .
H12A H -0.4704 -0.3086 -0.1307 0.070 Uiso 1 1 calc R . .
H12B H -0.4315 -0.3688 -0.0664 0.070 Uiso 1 1 calc R . .
H12C H -0.3981 -0.3694 -0.1318 0.070 Uiso 1 1 calc R . .
C13 C -0.29132(14) -0.15965(15) 0.10829(12) 0.0318(5) Uani 1 1 d . . .
H13A H -0.3222 -0.1113 0.1133 0.038 Uiso 1 1 calc R . .
H13B H -0.3332 -0.1990 0.0808 0.038 Uiso 1 1 calc R . .
C14 C -0.24424(18) -0.19338(17) 0.18132(13) 0.0418(6) Uani 1 1 d . . .
H14A H -0.2844 -0.2057 0.2053 0.063 Uiso 1 1 calc R . .
H14B H -0.2034 -0.1543 0.2090 0.063 Uiso 1 1 calc R . .
H14C H -0.2146 -0.2419 0.1766 0.063 Uiso 1 1 calc R . .
C15 C -0.28730(14) -0.08055(14) -0.01732(12) 0.0304(5) Uani 1 1 d . . .
H15A H -0.3360 -0.1142 -0.0433 0.037 Uiso 1 1 calc R . .
H15B H -0.3093 -0.0325 -0.0014 0.037 Uiso 1 1 calc R . .
C16 C -0.24138(18) -0.05600(17) -0.06739(14) 0.0453(7) Uani 1 1 d . . .
H16A H -0.2802 -0.0272 -0.1076 0.068 Uiso 1 1 calc R . .
H16B H -0.2206 -0.1034 -0.0844 0.068 Uiso 1 1 calc R . .
H16C H -0.1938 -0.0216 -0.0424 0.068 Uiso 1 1 calc R . .
C17 C -0.15478(15) -0.05622(14) 0.11488(12) 0.0319(5) Uani 1 1 d . . .
H17A H -0.1155 -0.0809 0.1582 0.038 Uiso 1 1 calc R . .
H17B H -0.1203 -0.0328 0.0887 0.038 Uiso 1 1 calc R . .
C18 C -0.20117(17) 0.01111(15) 0.13694(14) 0.0391(6) Uani 1 1 d . . .
H18A H -0.1602 0.0493 0.1659 0.059 Uiso 1 1 calc R . .
H18B H -0.2343 -0.0106 0.1643 0.059 Uiso 1 1 calc R . .
H18C H -0.2388 0.0377 0.0947 0.059 Uiso 1 1 calc R . .
B B 0.28090(15) -0.13660(14) 0.26522(12) 0.0225(5) Uani 1 1 d . . .
C21 C 0.25048(13) -0.19923(13) 0.19913(11) 0.0233(4) Uani 1 1 d . . .
C22 C 0.22456(13) -0.27705(13) 0.20379(11) 0.0257(5) Uani 1 1 d . . .
H22 H 0.2262 -0.2967 0.2484 0.031 Uiso 1 1 calc R . .
C23 C 0.19636(14) -0.32688(13) 0.14511(12) 0.0288(5) Uani 1 1 d . . .
C24 C 0.17594(16) -0.41107(15) 0.15544(14) 0.0381(6) Uani 1 1 d . . .
C25 C 0.19015(14) -0.30019(14) 0.07862(12) 0.0306(5) Uani 1 1 d . . .
H25 H 0.1709 -0.3341 0.0387 0.037 Uiso 1 1 calc R . .
C26 C 0.21288(14) -0.22249(14) 0.07209(11) 0.0288(5) Uani 1 1 d . . .
C27 C 0.20586(16) -0.18882(16) 0.00183(12) 0.0373(6) Uani 1 1 d . . .
C28 C 0.24273(13) -0.17354(14) 0.13094(11) 0.0260(5) Uani 1 1 d . . .
H28 H 0.2585 -0.1207 0.1248 0.031 Uiso 1 1 calc R . .
C31 C 0.19381(13) -0.09250(12) 0.26403(10) 0.0213(4) Uani 1 1 d . B .
C32 C 0.14599(13) -0.12011(13) 0.30416(11) 0.0239(4) Uani 1 1 d . . .
H32 H 0.1652 -0.1652 0.3336 0.029 Uiso 1 1 calc R . .
C33 C 0.07151(13) -0.08384(14) 0.30237(11) 0.0264(5) Uani 1 1 d . B .
C34 C 0.02501(16) -0.11521(18) 0.34830(14) 0.0421(6) Uani 1 1 d . . .
C35 C 0.04118(13) -0.01775(14) 0.26091(11) 0.0277(5) Uani 1 1 d . . .
H35 H -0.0087 0.0082 0.2611 0.033 Uiso 1 1 calc R B .
C36 C 0.08573(13) 0.00942(13) 0.21923(11) 0.0268(5) Uani 1 1 d . B .
C37 C 0.05621(16) 0.08069(16) 0.17364(14) 0.0400(6) Uani 1 1 d . . .
C38 C 0.15929(13) -0.02805(13) 0.21990(11) 0.0249(4) Uani 1 1 d . . .
H38 H 0.1872 -0.0092 0.1892 0.030 Uiso 1 1 calc R B .
C41 C 0.35072(13) -0.07493(13) 0.25404(10) 0.0226(4) Uani 1 1 d . B .
C42 C 0.35490(13) 0.00605(13) 0.26963(11) 0.0246(4) Uani 1 1 d . . .
H42 H 0.3141 0.0283 0.2870 0.030 Uiso 1 1 calc R . .
C43 C 0.41653(14) 0.05531(13) 0.26072(11) 0.0262(5) Uani 1 1 d . . .
C44 C 0.41209(15) 0.14235(14) 0.27265(13) 0.0342(5) Uani 1 1 d . . .
C45 C 0.47835(14) 0.02553(14) 0.23705(12) 0.0294(5) Uani 1 1 d . . .
H45 H 0.5207 0.0590 0.2311 0.035 Uiso 1 1 calc R . .
C46 C 0.47643(14) -0.05484(14) 0.22221(12) 0.0280(5) Uani 1 1 d . B .
C47 C 0.54125(16) -0.08827(16) 0.19440(15) 0.0406(6) Uani 1 1 d . . .
C48 C 0.41449(13) -0.10357(13) 0.23036(11) 0.0251(4) Uani 1 1 d . . .
H48 H 0.4151 -0.1584 0.2196 0.030 Uiso 1 1 calc R B .
C51 C 0.32847(13) -0.17642(13) 0.34312(11) 0.0231(4) Uani 1 1 d . . .
C52 C 0.33683(14) -0.13179(14) 0.40373(11) 0.0273(5) Uani 1 1 d . . .
H52 H 0.3119 -0.0806 0.3984 0.033 Uiso 1 1 calc R . .
C53 C 0.37999(14) -0.15928(14) 0.47128(11) 0.0300(5) Uani 1 1 d . . .
C54 C 0.38561(19) -0.10766(17) 0.53319(13) 0.0453(7) Uani 1 1 d . . .
C55 C 0.41800(14) -0.23304(15) 0.48190(12) 0.0311(5) Uani 1 1 d . . .
H55 H 0.4473 -0.2522 0.5281 0.037 Uiso 1 1 calc R . .
C56 C 0.41191(13) -0.27814(13) 0.42289(12) 0.0272(5) Uani 1 1 d . . .
C57 C 0.45069(15) -0.35857(15) 0.43127(13) 0.0362(6) Uani 1 1 d . . .
C58 C 0.36856(13) -0.25014(13) 0.35497(11) 0.0251(5) Uani 1 1 d . . .
H58 H 0.3663 -0.2822 0.3156 0.030 Uiso 1 1 calc R . .
F21 F 0.24429(11) -0.45376(10) 0.18807(11) 0.0709(6) Uani 1 1 d . . .
F22 F 0.12679(11) -0.41736(9) 0.19594(8) 0.0511(4) Uani 1 1 d . . .
F23 F 0.13446(11) -0.44860(9) 0.09520(8) 0.0513(4) Uani 1 1 d . . .
F24 F 0.19645(15) -0.24387(12) -0.04764(9) 0.0743(6) Uani 1 1 d . . .
F25 F 0.27410(10) -0.14751(11) 0.00362(8) 0.0506(4) Uani 1 1 d . . .
F26 F 0.14164(10) -0.13794(13) -0.02226(8) 0.0628(5) Uani 1 1 d . . .
F31 F 0.0684(4) -0.1046(5) 0.4163(3) 0.082(3) Uani 0.672(8) 1 d P B 1
F32 F 0.0121(6) -0.1928(4) 0.3425(5) 0.096(3) Uani 0.672(8) 1 d P B 1
F33 F -0.0470(4) -0.0826(3) 0.3380(4) 0.071(2) Uani 0.672(8) 1 d P B 1
F31A F 0.0421(14) -0.1807(9) 0.3702(14) 0.114(9) Uani 0.328(8) 1 d P B 2
F32A F -0.0560(8) -0.1121(17) 0.3168(11) 0.178(10) Uani 0.328(8) 1 d P B 2
F33A F 0.0353(17) -0.0716(15) 0.4036(11) 0.165(10) Uani 0.328(8) 1 d P B 2
F34 F 0.02759(14) 0.06189(12) 0.10488(9) 0.0786(6) Uani 1 1 d . B .
F35 F -0.00713(12) 0.11808(12) 0.18431(12) 0.0790(7) Uani 1 1 d . B .
F36 F 0.11630(11) 0.13319(10) 0.18020(11) 0.0692(6) Uani 1 1 d . B .
F41 F 0.34334(11) 0.17502(9) 0.22588(9) 0.0581(5) Uani 1 1 d . . .
F42 F 0.47824(11) 0.18229(9) 0.26785(9) 0.0519(4) Uani 1 1 d . . .
F43 F 0.40805(11) 0.15971(9) 0.33620(8) 0.0482(4) Uani 1 1 d . . .
F44 F 0.5187(4) -0.0858(8) 0.1281(2) 0.121(4) Uani 0.672(8) 1 d P B 1
F45 F 0.6133(3) -0.0484(3) 0.2170(4) 0.0702(17) Uani 0.672(8) 1 d P B 1
F46 F 0.5637(5) -0.1596(2) 0.2166(6) 0.092(3) Uani 0.672(8) 1 d P B 1
F44A F 0.5157(8) -0.1582(6) 0.1562(10) 0.080(4) Uani 0.328(8) 1 d P B 2
F45A F 0.5485(13) -0.0495(6) 0.1419(10) 0.121(9) Uani 0.328(8) 1 d P B 2
F46A F 0.6079(10) -0.106(2) 0.2365(5) 0.201(12) Uani 0.328(8) 1 d P B 2
F51 F 0.31441(13) -0.06584(12) 0.52327(8) 0.0712(6) Uani 1 1 d . . .
F52 F 0.44730(16) -0.05516(13) 0.54725(10) 0.0868(7) Uani 1 1 d . . .
F53 F 0.39768(12) -0.14811(11) 0.59244(8) 0.0620(5) Uani 1 1 d . . .
F54 F 0.49285(11) -0.37065(10) 0.38646(9) 0.0590(5) Uani 1 1 d . . .
F55 F 0.51094(13) -0.36898(12) 0.49416(9) 0.0712(6) Uani 1 1 d . . .
F56 F 0.39691(12) -0.41544(11) 0.42211(17) 0.1068(10) Uani 1 1 d . . .

loop_
_atom_site_aniso_label
_atom_site_aniso_U_11
_atom_site_aniso_U_22
_atom_site_aniso_U_33
_atom_site_aniso_U_23
_atom_site_aniso_U_13
_atom_site_aniso_U_12
Rh 0.02039(9) 0.02639(10) 0.02228(9) 0.00131(7) 0.00951(6) 0.00272(7)
P1 0.0249(3) 0.0257(3) 0.0230(3) 0.0007(2) 0.0107(2) 0.0015(2)
P2 0.0220(3) 0.0275(3) 0.0229(3) -0.0009(2) 0.0093(2) 0.0022(2)
C1 0.0242(12) 0.0382(14) 0.0490(15) 0.0102(12) 0.0134(11) 0.0117(10)
C2 0.0239(12) 0.0439(15) 0.0421(14) -0.0051(12) 0.0154(10) 0.0072(11)
C3 0.0281(12) 0.0511(17) 0.0435(14) 0.0091(12) 0.0206(11) 0.0046(11)
C4 0.0258(13) 0.0374(16) 0.071(2) -0.0012(14) 0.0210(13) -0.0022(11)
C5 0.0223(12) 0.0600(19) 0.0488(16) -0.0167(14) 0.0076(11) 0.0032(12)
C6 0.0276(13) 0.070(2) 0.0305(14) 0.0088(14) 0.0063(11) 0.0145(13)
C7 0.0383(13) 0.0366(14) 0.0347(13) 0.0008(10) 0.0195(11) -0.0059(11)
C8 0.0599(18) 0.0469(17) 0.0419(15) 0.0174(13) 0.0222(13) -0.0015(14)
C9 0.0318(12) 0.0284(12) 0.0324(12) -0.0019(10) 0.0138(10) 0.0030(10)
F1 0.048(2) 0.047(2) 0.091(3) 0.0183(19) 0.0247(18) 0.0159(16)
F1A 0.054(3) 0.035(4) 0.087(4) -0.005(3) 0.036(3) -0.011(3)
F1B 0.058(13) 0.11(2) 0.025(10) 0.016(11) 0.001(9) 0.036(11)
C10 0.0387(13) 0.0436(15) 0.0293(12) -0.0036(11) 0.0171(10) 0.0032(11)
C11 0.0251(11) 0.0373(14) 0.0304(11) -0.0049(10) 0.0073(9) 0.0046(10)
C12 0.0298(13) 0.0520(17) 0.0532(16) -0.0183(14) 0.0071(12) 0.0010(12)
C13 0.0296(12) 0.0364(13) 0.0352(12) -0.0045(10) 0.0186(10) 0.0012(10)
C14 0.0528(16) 0.0491(16) 0.0317(13) 0.0010(12) 0.0250(12) -0.0036(13)
C15 0.0303(12) 0.0280(12) 0.0303(12) -0.0004(9) 0.0068(9) 0.0047(10)
C16 0.0547(17) 0.0466(16) 0.0344(13) 0.0122(12) 0.0150(12) 0.0020(13)
C17 0.0295(12) 0.0345(13) 0.0315(12) -0.0048(10) 0.0102(10) -0.0002(10)
C18 0.0425(15) 0.0366(14) 0.0395(14) -0.0099(11) 0.0157(11) -0.0009(11)
B 0.0247(12) 0.0226(12) 0.0215(11) 0.0013(9) 0.0096(9) 0.0018(10)
C21 0.0196(10) 0.0255(11) 0.0252(10) 0.0005(9) 0.0081(8) 0.0033(9)
C22 0.0238(11) 0.0277(12) 0.0255(11) 0.0029(9) 0.0083(9) 0.0017(9)
C23 0.0250(11) 0.0254(12) 0.0349(12) -0.0024(9) 0.0085(9) 0.0017(9)
C24 0.0386(14) 0.0269(13) 0.0430(14) -0.0026(11) 0.0063(11) -0.0001(11)
C25 0.0294(12) 0.0322(13) 0.0281(11) -0.0085(10) 0.0072(9) 0.0024(10)
C26 0.0272(11) 0.0354(13) 0.0238(11) -0.0022(9) 0.0087(9) 0.0026(10)
C27 0.0404(14) 0.0456(15) 0.0261(12) -0.0054(11) 0.0115(10) -0.0037(12)
C28 0.0271(11) 0.0267(12) 0.0249(11) 0.0009(9) 0.0096(9) 0.0014(9)
C31 0.0218(10) 0.0233(11) 0.0187(9) -0.0023(8) 0.0066(8) -0.0016(8)
C32 0.0261(11) 0.0238(11) 0.0220(10) 0.0019(8) 0.0086(8) 0.0006(9)
C33 0.0251(11) 0.0309(12) 0.0250(11) 0.0004(9) 0.0107(9) -0.0015(9)
C34 0.0368(14) 0.0520(18) 0.0463(15) 0.0124(14) 0.0254(12) 0.0058(13)
C35 0.0209(11) 0.0307(12) 0.0306(11) -0.0005(10) 0.0078(9) 0.0023(9)
C36 0.0247(11) 0.0267(12) 0.0271(11) 0.0022(9) 0.0064(9) 0.0014(9)
C37 0.0305(13) 0.0395(15) 0.0498(16) 0.0162(12) 0.0132(11) 0.0080(11)
C38 0.0252(11) 0.0282(12) 0.0218(10) 0.0018(9) 0.0087(8) -0.0018(9)
C41 0.0230(10) 0.0260(11) 0.0184(9) 0.0029(8) 0.0064(8) 0.0022(9)
C42 0.0241(11) 0.0291(12) 0.0221(10) -0.0010(9) 0.0098(8) 0.0014(9)
C43 0.0300(12) 0.0230(11) 0.0248(10) 0.0009(9) 0.0082(9) -0.0001(9)
C44 0.0375(13) 0.0284(13) 0.0384(13) -0.0002(10) 0.0152(11) -0.0012(10)
C45 0.0288(12) 0.0295(12) 0.0327(12) 0.0049(10) 0.0141(9) -0.0021(9)
C46 0.0277(12) 0.0300(12) 0.0306(11) 0.0035(9) 0.0156(9) 0.0034(9)
C47 0.0372(15) 0.0363(15) 0.0590(17) 0.0003(13) 0.0302(13) 0.0014(11)
C48 0.0259(11) 0.0239(11) 0.0263(11) 0.0028(9) 0.0099(9) 0.0037(9)
C51 0.0203(10) 0.0254(11) 0.0242(10) 0.0022(9) 0.0080(8) -0.0014(8)
C52 0.0300(12) 0.0256(12) 0.0261(11) 0.0024(9) 0.0092(9) 0.0012(9)
C53 0.0311(12) 0.0324(13) 0.0242(11) -0.0005(9) 0.0065(9) -0.0004(10)
C54 0.0578(18) 0.0451(16) 0.0264(12) -0.0027(11) 0.0059(12) 0.0039(14)
C55 0.0289(12) 0.0376(13) 0.0241(11) 0.0056(10) 0.0054(9) 0.0008(10)
C56 0.0220(11) 0.0289(12) 0.0309(11) 0.0062(9) 0.0095(9) 0.0027(9)
C57 0.0336(13) 0.0378(14) 0.0363(13) 0.0077(11) 0.0109(10) 0.0063(11)
C58 0.0217(10) 0.0282(12) 0.0266(11) 0.0007(9) 0.0096(8) -0.0015(8)
F21 0.0536(11) 0.0287(9) 0.1069(15) 0.0078(9) -0.0032(10) 0.0094(8)
F22 0.0686(11) 0.0366(9) 0.0488(9) 0.0028(7) 0.0209(8) -0.0154(8)
F23 0.0659(11) 0.0349(9) 0.0489(9) -0.0151(7) 0.0140(8) -0.0141(8)
F24 0.1257(18) 0.0704(13) 0.0311(9) -0.0184(8) 0.0321(10) -0.0246(12)
F25 0.0466(9) 0.0731(12) 0.0373(8) 0.0092(8) 0.0209(7) -0.0061(8)
F26 0.0458(10) 0.0976(15) 0.0447(9) 0.0351(9) 0.0149(7) 0.0211(9)
F31 0.066(2) 0.151(8) 0.039(2) 0.025(4) 0.0291(17) -0.007(3)
F32 0.125(7) 0.044(3) 0.168(7) -0.008(4) 0.114(6) -0.027(4)
F33 0.056(4) 0.072(2) 0.116(5) 0.051(3) 0.067(4) 0.038(2)
F31A 0.114(12) 0.084(12) 0.210(19) 0.114(13) 0.141(13) 0.067(9)
F32A 0.026(5) 0.38(3) 0.121(11) 0.135(15) 0.013(5) -0.038(11)
F33A 0.28(3) 0.154(16) 0.154(16) -0.091(12) 0.189(19) -0.104(15)
F34 0.0967(15) 0.0739(13) 0.0463(10) 0.0309(10) -0.0004(10) 0.0103(12)
F35 0.0650(12) 0.0650(12) 0.1248(17) 0.0527(12) 0.0552(12) 0.0406(10)
F36 0.0465(10) 0.0439(10) 0.1080(15) 0.0371(10) 0.0143(10) -0.0025(8)
F41 0.0634(11) 0.0310(8) 0.0642(11) 0.0030(8) 0.0013(9) 0.0124(8)
F42 0.0609(10) 0.0299(8) 0.0773(11) -0.0078(8) 0.0395(9) -0.0145(7)
F43 0.0679(11) 0.0353(8) 0.0497(9) -0.0111(7) 0.0306(8) -0.0016(7)
F44 0.078(3) 0.251(10) 0.039(2) -0.025(4) 0.027(2) 0.057(5)
F45 0.036(2) 0.065(2) 0.127(5) -0.030(2) 0.051(3) -0.0132(17)
F46 0.102(5) 0.0301(18) 0.199(8) 0.024(3) 0.122(6) 0.024(2)
F44A 0.093(7) 0.054(5) 0.133(9) -0.033(5) 0.089(7) -0.010(4)
F45A 0.225(19) 0.040(4) 0.196(18) 0.059(7) 0.199(18) 0.061(6)
F46A 0.088(10) 0.45(3) 0.044(4) -0.006(14) 0.001(6) 0.173(16)
F51 0.0948(15) 0.0742(13) 0.0359(9) -0.0107(8) 0.0112(9) 0.0417(11)
F52 0.1158(18) 0.0831(15) 0.0614(12) -0.0377(11) 0.0299(12) -0.0484(14)
F53 0.0894(13) 0.0698(12) 0.0239(7) 0.0041(7) 0.0154(8) 0.0206(10)
F54 0.0708(12) 0.0513(10) 0.0613(10) 0.0040(8) 0.0307(9) 0.0266(9)
F55 0.0841(13) 0.0718(13) 0.0447(10) 0.0126(9) 0.0052(9) 0.0432(11)
F56 0.0481(11) 0.0275(10) 0.247(3) 0.0116(14) 0.0531(15) 0.0001(8)

loop_
_atom_type_symbol
_atom_type_description
_atom_type_scat_dispersion_real
_atom_type_scat_dispersion_imag
_atom_type_scat_source
C C 0.0033 0.0016 'International Tables Vol C Tables 4.2.6.8 and 6.1.1.4'
H H 0.0000 0.0000 'International Tables Vol C Tables 4.2.6.8 and 6.1.1.4'
B B 0.0013 0.0007 'International Tables Vol C Tables 4.2.6.8 and 6.1.1.4'
F F 0.0171 0.0103 'International Tables Vol C Tables 4.2.6.8 and 6.1.1.4'
P P 0.1023 0.0942 'International Tables Vol C Tables 4.2.6.8 and 6.1.1.4'
Rh Rh -1.1178 0.9187 'International Tables Vol C Tables 4.2.6.8 and 6.1.1.4'

loop_
_geom_angle_atom_site_label_1
_geom_angle_atom_site_label_2
_geom_angle_atom_site_label_3
_geom_angle
P2 Rh P1 92.60(2)
P2 Rh C1 155.28(7)
P1 Rh C1 100.32(7)
P2 Rh C2 161.12(7)
P1 Rh C2 99.35(7)
C1 Rh C2 35.31(9)
P2 Rh C4 102.66(7)
P1 Rh C4 156.34(8)
C1 Rh C4 72.83(10)
C2 Rh C4 61.70(10)
P2 Rh C5 100.25(7)
P1 Rh C5 158.23(8)
C1 Rh C5 61.68(10)
C2 Rh C5 73.35(9)
C4 Rh C5 35.19(10)
P2 Rh C6 121.63(8)
P1 Rh C6 124.01(8)
C1 Rh C6 34.37(10)
C2 Rh C6 62.52(9)
C4 Rh C6 62.15(11)
C5 Rh C6 34.35(11)
P2 Rh C3 126.75(7)
P1 Rh C3 122.19(7)
C1 Rh C3 62.38(9)
C2 Rh C3 34.47(9)
C4 Rh C3 34.40(10)
C5 Rh C3 62.54(9)
C6 Rh C3 73.38(10)
C7 P1 C11 102.03(11)
C7 P1 C9 103.49(11)
C11 P1 C9 101.65(11)
C7 P1 Rh 114.92(8)
C11 P1 Rh 122.02(8)
C9 P1 Rh 110.49(8)
C13 P2 C15 103.84(11)
C13 P2 C17 102.52(11)
C15 P2 C17 102.78(11)
C13 P2 Rh 117.11(8)
C15 P2 Rh 118.16(8)
C17 P2 Rh 110.43(8)
F1 C1 C6 122.6(3)
F1 C1 C2 115.9(3)
C6 C1 C2 121.3(3)
F1 C1 Rh 128.8(2)
C6 C1 Rh 74.88(15)
C2 C1 Rh 72.50(13)
C3 C2 C1 120.5(2)
C3 C2 Rh 74.86(14)
C1 C2 Rh 72.19(13)
C4 C3 C2 117.9(2)
C4 C3 Rh 71.00(14)
C2 C3 Rh 70.67(13)
F1A C4 C3 122.5(4)
F1A C4 C5 115.8(4)
C3 C4 C5 121.4(3)
F1A C4 Rh 130.6(3)
C3 C4 Rh 74.60(15)
C5 C4 Rh 72.41(15)
C6 C5 C4 120.3(3)
C6 C5 Rh 74.44(16)
C4 C5 Rh 72.40(15)
F1B C6 C1 130.1(13)
F1B C6 C5 111.5(13)
C1 C6 C5 118.3(3)
F1B C6 Rh 131.1(10)
C1 C6 Rh 70.75(14)
C5 C6 Rh 71.21(15)
C8 C7 P1 113.77(17)
C10 C9 P1 112.81(17)
C12 C11 P1 116.57(18)
C14 C13 P2 112.07(17)
C16 C15 P2 113.19(17)
C18 C17 P2 116.58(17)
C21 B C31 104.40(16)
C21 B C51 115.38(18)
C31 B C51 110.07(16)
C21 B C41 109.70(16)
C31 B C41 113.12(17)
C51 B C41 104.42(16)
C22 C21 C28 115.40(19)
C22 C21 B 124.72(18)
C28 C21 B 119.69(19)
C23 C22 C21 122.2(2)
C25 C23 C22 121.1(2)
C25 C23 C24 120.0(2)
C22 C23 C24 118.9(2)
F21 C24 F23 106.9(2)
F21 C24 F22 105.5(2)
F23 C24 F22 105.7(2)
F21 C24 C23 112.4(2)
F23 C24 C23 113.5(2)
F22 C24 C23 112.2(2)
C23 C25 C26 117.9(2)
C25 C26 C28 120.8(2)
C25 C26 C27 121.0(2)
C28 C26 C27 118.1(2)
F24 C27 F25 105.4(2)
F24 C27 F26 107.5(2)
F25 C27 F26 105.1(2)
F24 C27 C26 113.3(2)
F25 C27 C26 112.6(2)
F26 C27 C26 112.4(2)
C26 C28 C21 122.5(2)
C38 C31 C32 115.26(19)
C38 C31 B 122.59(18)
C32 C31 B 122.04(18)
C33 C32 C31 122.2(2)
C35 C33 C32 121.1(2)
C35 C33 C34 119.5(2)
C32 C33 C34 119.3(2)
F31A C34 F33 123.7(8)
F31A C34 F33A 105.3(13)
F33 C34 F33A 74.8(13)
F31A C34 F32A 107.5(12)
F33 C34 F32A 28.7(14)
F33A C34 F32A 102.0(12)
F31A C34 F32 29.2(15)
F33 C34 F32 106.9(5)
F33A C34 F32 127.3(11)
F32A C34 F32 83.2(13)
F31A C34 F31 76.3(14)
F33 C34 F31 105.5(4)
F33A C34 F31 34.0(13)
F32A C34 F31 128.2(10)
F32 C34 F31 104.0(5)
F31A C34 C33 116.5(7)
F33 C34 C33 114.5(3)
F33A C34 C33 112.6(8)
F32A C34 C33 111.8(7)
F32 C34 C33 113.5(5)
F31 C34 C33 111.6(3)
C33 C35 C36 117.9(2)
C35 C36 C38 120.9(2)
C35 C36 C37 120.3(2)
C38 C36 C37 118.8(2)
F36 C37 F35 107.6(2)
F36 C37 F34 104.9(2)
F35 C37 F34 104.7(2)
F36 C37 C36 113.2(2)
F35 C37 C36 113.8(2)
F34 C37 C36 111.9(2)
C36 C38 C31 122.47(19)
C42 C41 C48 115.26(19)
C42 C41 B 124.80(18)
C48 C41 B 119.88(19)
C43 C42 C41 122.5(2)
C45 C43 C42 121.0(2)
C45 C43 C44 119.9(2)
C42 C43 C44 119.0(2)
F42 C44 F43 106.0(2)
F42 C44 F41 106.7(2)
F43 C44 F41 105.6(2)
F42 C44 C43 113.2(2)
F43 C44 C43 113.01(19)
F41 C44 C43 111.7(2)
C43 C45 C46 117.7(2)
C48 C46 C45 121.2(2)
C48 C46 C47 120.0(2)
C45 C46 C47 118.8(2)
F46A C47 F44 129.3(6)
F46A C47 F45A 112.5(12)
F44 C47 F45A 35.7(7)
F46A C47 F46 55.0(16)
F44 C47 F46 110.1(5)
F45A C47 F46 131.2(5)
F46A C47 F45 49.6(18)
F44 C47 F45 104.9(4)
F45A C47 F45 72.0(9)
F46 C47 F45 103.0(4)
F46A C47 F44A 102.6(12)
F44 C47 F44A 61.2(5)
F45A C47 F44A 94.3(7)
F46 C47 F44A 53.3(5)
F45 C47 F44A 133.8(4)
F46A C47 C46 117.4(5)
F44 C47 C46 112.8(3)
F45A C47 C46 113.8(5)
F46 C47 C46 112.7(3)
F45 C47 C46 112.5(3)
F44A C47 C46 113.3(4)
C46 C48 C41 122.3(2)
C58 C51 C52 115.49(19)
C58 C51 B 125.29(19)
C52 C51 B 118.99(19)
C53 C52 C51 122.7(2)
C55 C53 C52 120.9(2)
C55 C53 C54 120.0(2)
C52 C53 C54 119.1(2)
F52 C54 F53 106.4(2)
F52 C54 F51 106.2(3)
F53 C54 F51 104.9(2)
F52 C54 C53 112.9(2)
F53 C54 C53 113.4(2)
F51 C54 C53 112.4(2)
C53 C55 C56 117.8(2)
C55 C56 C58 121.1(2)
C55 C56 C57 120.1(2)
C58 C56 C57 118.8(2)
F56 C57 F55 108.0(2)
F56 C57 F54 107.5(2)
F55 C57 F54 102.1(2)
F56 C57 C56 113.5(2)
F55 C57 C56 112.9(2)
F54 C57 C56 112.0(2)
C56 C58 C51 122.0(2)

loop_
_geom_bond_atom_site_label_1
_geom_bond_atom_site_label_2
_geom_bond_distance
Rh P2 2.2503(6)
Rh P1 2.2572(6)
Rh C1 2.312(2)
Rh C2 2.316(2)
Rh C4 2.323(3)
Rh C5 2.323(3)
Rh C6 2.364(3)
Rh C3 2.369(2)
P1 C7 1.828(2)
P1 C11 1.831(2)
P1 C9 1.835(2)
P2 C13 1.830(2)
P2 C15 1.832(2)
P2 C17 1.835(2)
C1 F1 1.341(4)
C1 C6 1.382(4)
C1 C2 1.403(4)
C2 C3 1.389(4)
C3 C4 1.388(4)
C4 F1A 1.360(8)
C4 C5 1.405(4)
C5 C6 1.385(4)
C6 F1B 1.34(2)
C7 C8 1.525(4)
C9 C10 1.523(3)
C11 C12 1.527(3)
C13 C14 1.524(3)
C15 C16 1.524(3)
C17 C18 1.529(3)
B C21 1.639(3)
B C31 1.641(3)
B C51 1.643(3)
B C41 1.644(3)
C21 C22 1.397(3)
C21 C28 1.403(3)
C22 C23 1.395(3)
C23 C25 1.383(3)
C23 C24 1.492(3)
C24 F21 1.329(3)
C24 F23 1.336(3)
C24 F22 1.352(3)
C25 C26 1.384(3)
C26 C28 1.391(3)
C26 C27 1.492(3)
C27 F24 1.331(3)
C27 F25 1.337(3)
C27 F26 1.338(3)
C31 C38 1.399(3)
C31 C32 1.403(3)
C32 C33 1.388(3)
C33 C35 1.382(3)
C33 C34 1.499(3)
C34 F31A 1.188(12)
C34 F33 1.286(5)
C34 F33A 1.297(14)
C34 F32A 1.299(14)
C34 F32 1.325(7)
C34 F31 1.327(6)
C35 C36 1.383(3)
C36 C38 1.390(3)
C36 C37 1.491(3)
C37 F36 1.319(3)
C37 F35 1.321(3)
C37 F34 1.341(3)
C41 C42 1.398(3)
C41 C48 1.404(3)
C42 C43 1.391(3)
C43 C45 1.382(3)
C43 C44 1.493(3)
C44 F42 1.336(3)
C44 F43 1.338(3)
C44 F41 1.339(3)
C45 C46 1.386(3)
C46 C48 1.383(3)
C46 C47 1.500(3)
C47 F46A 1.195(8)
C47 F44 1.258(5)
C47 F45A 1.285(9)
C47 F46 1.295(5)
C47 F45 1.327(4)
C47 F44A 1.394(8)
C51 C58 1.397(3)
C51 C52 1.400(3)
C52 C53 1.387(3)
C53 C55 1.382(3)
C53 C54 1.497(3)
C54 F52 1.322(4)
C54 F53 1.329(3)
C54 F51 1.349(3)
C55 C56 1.385(3)
C56 C58 1.396(3)
C56 C57 1.491(3)
C57 F56 1.290(3)
C57 F55 1.339(3)
C57 F54 1.342(3)
